data_7110820
loop_
_publ_author_name
'Tanaka, Koichi'
'Fujimoto, Daisuke'
'Oeser, Thomas'
'Irngartinger, Hermann'
'Toda, Fumio'

_publ_section_title
;
 Chiral inclusion crystallization of tetra(p-bromophenyl)ethylene by
 exposure to the vapor of achiral guest molecules: a novel
 racemic-to-chiral transformation through gas--solid reaction
;
_journal_issue 5
_journal_name_full 'Chemical Communications'
_journal_page_first 413
_journal_paper_doi 10.1039/a909782a
_journal_year 2000
_chemical_formula_sum 'C34 H26 Br4'
_chemical_formula_weight 754.19
_chemical_name_systematic
; 
 Tetra(p-bromophenyl)ethylene * xylene (3) 
;
_space_group_IT_number 19
_symmetry_cell_setting orthorhombic
_symmetry_space_group_name_Hall 'P 2ac 2ab'
_symmetry_space_group_name_H-M 'P 21 21 21'
_atom_sites_solution_hydrogens geom
_atom_sites_solution_primary direct
_atom_sites_solution_secondary difmap
_audit_creation_method SHELXL-97
_cell_angle_alpha 90.0
_cell_angle_beta 90.0
_cell_angle_gamma 90.0
_cell_formula_units_Z 4
_cell_length_a 8.762(1)
_cell_length_b 14.942(2)
_cell_length_c 23.472(4)
_cell_measurement_reflns_used 75
_cell_measurement_temperature 218(2)
_cell_measurement_theta_max 16
_cell_measurement_theta_min 10
_cell_volume 3073.0(8)
_computing_structure_refinement 'SHELXL-97 (Sheldrick, 1997)'
_computing_structure_solution 'SHELXS-97 (Sheldrick, 1990)'
_diffrn_ambient_temperature 218(2)
_diffrn_measured_fraction_theta_full 0.995
_diffrn_measured_fraction_theta_max 0.995
_diffrn_measurement_device_type NONIUS_CAD4
_diffrn_measurement_method ?w2?q
_diffrn_radiation_monochromator graphite
_diffrn_radiation_source 'fine-focus sealed tube'
_diffrn_radiation_type MoK?a
_diffrn_radiation_wavelength 0.71073
_diffrn_reflns_av_R_equivalents 0.0000
_diffrn_reflns_av_sigmaI/netI 0.0954
_diffrn_reflns_limit_h_max 11
_diffrn_reflns_limit_h_min 0
_diffrn_reflns_limit_k_max 19
_diffrn_reflns_limit_k_min 0
_diffrn_reflns_limit_l_max 30
_diffrn_reflns_limit_l_min 0
_diffrn_reflns_number 4119
_diffrn_reflns_theta_full 27.92
_diffrn_reflns_theta_max 27.9
_diffrn_reflns_theta_min 2.2
_diffrn_standards_decay_% -2.7
_diffrn_standards_interval_count 100
_diffrn_standards_interval_time 60
_diffrn_standards_number 3
_exptl_absorpt_coefficient_mu 5.26
_exptl_absorpt_correction_T_max 0.999
_exptl_absorpt_correction_T_min 0.771
_exptl_absorpt_correction_type empirical
_exptl_crystal_colour colourless
_exptl_crystal_density_diffrn 1.63
_exptl_crystal_density_method 'not measured'
_exptl_crystal_description irregular
_exptl_crystal_F_000 1480
_exptl_crystal_size_max 0.44
_exptl_crystal_size_mid 0.20
_exptl_crystal_size_min 0.20
_refine_diff_density_max 0.635
_refine_diff_density_min -0.714
_refine_diff_density_rms 0.128
_refine_ls_abs_structure_details 'Flack H D (1983), Acta Cryst. A39, 876-881'
_refine_ls_abs_structure_Flack -0.05(2)
_refine_ls_extinction_method none
_refine_ls_goodness_of_fit_ref 1.063
_refine_ls_hydrogen_treatment calculated
_refine_ls_matrix_type full
_refine_ls_number_parameters 345
_refine_ls_number_reflns 4119
_refine_ls_number_restraints 0
_refine_ls_restrained_S_all 1.063
_refine_ls_R_factor_all 0.136
_refine_ls_R_factor_gt 0.047
_refine_ls_shift/su_max 0.977
_refine_ls_shift/su_mean 0.140
_refine_ls_structure_factor_coef Fsqd
_refine_ls_weighting_details 'calc w=1/[?s^2^(Fo^2^)+(0.0613P)^2^+0.5047P] where P=(Fo^2^+2Fc^2^)/3'
_refine_ls_weighting_scheme calc
_refine_ls_wR_factor_gt 0.096
_refine_ls_wR_factor_ref 0.128
_reflns_number_gt 2148
_reflns_number_total 4119
_reflns_threshold_expression >2sigma(I)
_cod_data_source_file a909782asup1.cif
_cod_data_source_block 611TODABREN
_cod_depositor_comments
;
The following automatic conversions were performed:
'_atom_site_symetry_multiplicity' tag replaced with
'_atom_site_symmetry_multiplicity'.

Automatic conversion script
Id: cif_correct_tags 1440 2010-10-19 06:21:57Z saulius 
;
_cod_database_code 7110820

loop_
_symmetry_equiv_pos_as_xyz
'x, y, z'
'-x+1/2, -y, z+1/2'
'-x, y+1/2, -z+1/2'
'x+1/2, -y+1/2, -z'

loop_
_atom_site_label
_atom_site_type_symbol
_atom_site_fract_x
_atom_site_fract_y
_atom_site_fract_z
_atom_site_U_iso_or_equiv
_atom_site_adp_type
_atom_site_occupancy
_atom_site_symmetry_multiplicity
_atom_site_calc_flag
_atom_site_refinement_flags
Br1 Br 0.68796(13) 0.65731(7) 0.12456(4) 0.0549(3) Uani 1 1 d .
Br2 Br 0.74911(17) 0.61723(8) 0.56912(4) 0.0815(5) Uani 1 1 d .
Br3 Br 0.79012(12) 0.08295(7) 0.54496(4) 0.0500(3) Uani 1 1 d .
Br4 Br 0.80414(16) 0.12250(7) 0.10947(4) 0.0583(3) Uani 1 1 d .
C1 C 0.7660(8) 0.3307(5) 0.3352(3) 0.0205(17) Uani 1 1 d .
C2 C 0.7549(8) 0.4202(5) 0.3391(3) 0.0215(17) Uani 1 1 d .
C3 C 0.7355(9) 0.4788(5) 0.2865(3) 0.0239(18) Uani 1 1 d .
C4 C 0.6290(10) 0.4590(6) 0.2445(3) 0.033(2) Uani 1 1 d .
H4 H 0.5667 0.4082 0.2483 0.040 Uiso 1 1 calc R
C5 C 0.6136(10) 0.5136(6) 0.1970(3) 0.035(2) Uani 1 1 d .
H5 H 0.5368 0.5023 0.1700 0.042 Uiso 1 1 calc R
C6 C 0.7119(10) 0.5844(6) 0.1900(3) 0.0315(19) Uani 1 1 d .
C7 C 0.8157(10) 0.6080(5) 0.2309(3) 0.032(2) Uani 1 1 d .
H7 H 0.8786 0.6584 0.2263 0.039 Uiso 1 1 calc R
C8 C 0.8250(10) 0.5543(5) 0.2799(3) 0.034(2) Uani 1 1 d .
H8 H 0.8938 0.5702 0.3090 0.040 Uiso 1 1 calc R
C9 C 0.7569(10) 0.4700(5) 0.3936(3) 0.032(2) Uani 1 1 d .
C10 C 0.8714(10) 0.4555(6) 0.4338(3) 0.035(2) Uani 1 1 d .
H10 H 0.9500 0.4147 0.4254 0.042 Uiso 1 1 calc R
C11 C 0.8729(12) 0.5001(6) 0.4866(3) 0.043(2) Uani 1 1 d .
H11 H 0.9506 0.4899 0.5134 0.051 Uiso 1 1 calc R
C12 C 0.7558(13) 0.5593(6) 0.4973(4) 0.050(3) Uani 1 1 d .
C13 C 0.6408(11) 0.5765(6) 0.4585(4) 0.045(2) Uani 1 1 d .
H13 H 0.5616 0.6167 0.4671 0.054 Uiso 1 1 calc R
C14 C 0.6461(11) 0.5321(5) 0.4062(4) 0.035(2) Uani 1 1 d .
H14 H 0.5715 0.5452 0.3786 0.041 Uiso 1 1 calc R
C15 C 0.7691(10) 0.2723(5) 0.3869(3) 0.0252(19) Uani 1 1 d .
C16 C 0.8859(11) 0.2088(5) 0.3927(4) 0.038(2) Uani 1 1 d .
H16 H 0.9611 0.2040 0.3643 0.045 Uiso 1 1 calc R
C17 C 0.8916(10) 0.1526(5) 0.4400(3) 0.032(2) Uani 1 1 d .
H17 H 0.9702 0.1101 0.4436 0.038 Uiso 1 1 calc R
C18 C 0.7823(10) 0.1598(5) 0.4811(3) 0.034(2) Uani 1 1 d .
C19 C 0.6649(9) 0.2194(5) 0.4757(3) 0.030(2) Uani 1 1 d .
H19 H 0.5875 0.2216 0.5034 0.036 Uiso 1 1 calc R
C20 C 0.6602(10) 0.2773(5) 0.4286(3) 0.031(2) Uani 1 1 d .
H20 H 0.5816 0.3199 0.4258 0.037 Uiso 1 1 calc R
C21 C 0.7765(11) 0.2801(5) 0.2804(3) 0.030(2) Uani 1 1 d .
C22 C 0.6840(11) 0.2057(5) 0.2717(3) 0.033(2) Uani 1 1 d .
H22 H 0.6177 0.1866 0.3008 0.040 Uiso 1 1 calc R
C23 C 0.6893(11) 0.1589(6) 0.2198(4) 0.039(2) Uani 1 1 d .
H23 H 0.6258 0.1092 0.2132 0.047 Uiso 1 1 calc R
C24 C 0.7903(12) 0.1881(5) 0.1789(3) 0.034(2) Uani 1 1 d .
C25 C 0.8912(10) 0.2591(5) 0.1877(3) 0.032(2) Uani 1 1 d .
H25 H 0.9644 0.2744 0.1602 0.038 Uiso 1 1 calc R
C26 C 0.8802(9) 0.3060(5) 0.2383(3) 0.0291(19) Uani 1 1 d .
H26 H 0.9433 0.3559 0.2445 0.035 Uiso 1 1 calc R
C30 C 0.7523(11) 0.1129(7) -0.2310(4) 0.048(3) Uani 1 1 d .
C31 C 0.8206(12) 0.1873(7) -0.2090(4) 0.049(3) Uani 1 1 d .
H31 H 0.8642 0.2294 -0.2339 0.058 Uiso 1 1 calc R
C32 C 0.8273(14) 0.2020(7) -0.1517(5) 0.059(3) Uani 1 1 d .
H32 H 0.8745 0.2547 -0.1388 0.071 Uiso 1 1 calc R
C33 C 0.7689(13) 0.1443(7) -0.1122(4) 0.055(3) Uani 1 1 d .
C34 C 0.7023(14) 0.0689(7) -0.1337(4) 0.059(3) Uani 1 1 d .
H34 H 0.6616 0.0269 -0.1081 0.071 Uiso 1 1 calc R
C35 C 0.6922(13) 0.0515(6) -0.1917(4) 0.052(3) Uani 1 1 d .
H35 H 0.6452 -0.0013 -0.2046 0.062 Uiso 1 1 calc R
C36 C 0.7400(12) 0.0983(8) -0.2939(4) 0.072(4) Uani 1 1 d .
H36A H 0.7200 0.1549 -0.3126 0.108 Uiso 1 1 calc R
H36B H 0.6571 0.0570 -0.3017 0.108 Uiso 1 1 calc R
H36C H 0.8349 0.0734 -0.3081 0.108 Uiso 1 1 calc R
C37 C 0.7763(19) 0.1591(10) -0.0485(4) 0.106(5) Uani 1 1 d .
H37A H 0.7069 0.2069 -0.0379 0.158 Uiso 1 1 calc R
H37B H 0.8795 0.1755 -0.0378 0.158 Uiso 1 1 calc R
H37C H 0.7473 0.1045 -0.0290 0.158 Uiso 1 1 calc R

loop_
_atom_site_aniso_label
_atom_site_aniso_U_11
_atom_site_aniso_U_22
_atom_site_aniso_U_33
_atom_site_aniso_U_23
_atom_site_aniso_U_13
_atom_site_aniso_U_12
Br1 0.0516(6) 0.0705(7) 0.0426(5) 0.0238(5) 0.0001(5) 0.0032(6)
Br2 0.1226(14) 0.0844(9) 0.0376(5) -0.0294(6) -0.0056(7) 0.0220(8)
Br3 0.0452(5) 0.0568(6) 0.0481(5) 0.0259(5) -0.0061(5) -0.0094(6)
Br4 0.0977(8) 0.0489(6) 0.0283(4) -0.0145(4) 0.0011(6) -0.0003(7)
C1 0.013(4) 0.033(5) 0.016(4) 0.004(3) 0.003(3) 0.008(3)
C2 0.011(4) 0.021(4) 0.032(4) 0.001(3) -0.001(3) 0.002(3)
C3 0.021(5) 0.018(4) 0.033(4) -0.001(3) 0.000(4) -0.003(4)
C4 0.024(5) 0.043(5) 0.032(4) -0.005(4) 0.007(4) -0.010(4)
C5 0.033(5) 0.052(6) 0.020(4) 0.003(4) -0.008(4) 0.003(5)
C6 0.029(5) 0.034(4) 0.032(4) 0.001(4) 0.002(4) -0.008(5)
C7 0.031(5) 0.015(4) 0.051(5) 0.004(3) 0.007(5) -0.004(4)
C8 0.036(5) 0.039(5) 0.025(4) -0.002(4) -0.002(4) 0.002(4)
C9 0.044(6) 0.033(5) 0.020(4) 0.000(3) -0.005(4) 0.003(4)
C10 0.030(5) 0.040(5) 0.035(5) 0.000(4) 0.001(4) 0.001(4)
C11 0.050(6) 0.054(6) 0.023(4) 0.000(4) -0.009(5) 0.003(5)
C12 0.071(8) 0.039(6) 0.039(5) -0.011(4) 0.027(5) -0.011(5)
C13 0.048(6) 0.044(6) 0.043(5) -0.009(5) -0.006(5) 0.013(5)
C14 0.042(6) 0.026(4) 0.036(5) -0.004(4) -0.001(4) 0.010(4)
C15 0.031(5) 0.025(4) 0.020(4) -0.003(3) -0.002(4) -0.001(4)
C16 0.036(5) 0.037(5) 0.040(5) -0.005(4) 0.008(5) 0.001(4)
C17 0.029(5) 0.031(5) 0.035(5) 0.004(4) -0.006(4) 0.006(4)
C18 0.036(5) 0.031(4) 0.033(4) 0.003(4) 0.005(5) -0.009(4)
C19 0.015(5) 0.043(5) 0.032(4) 0.000(4) 0.011(4) -0.006(4)
C20 0.033(5) 0.019(4) 0.040(5) 0.000(3) 0.005(4) 0.007(4)
C21 0.043(6) 0.025(4) 0.023(4) -0.004(3) 0.004(4) 0.000(4)
C22 0.037(5) 0.031(4) 0.032(4) -0.004(3) 0.010(5) -0.009(4)
C23 0.041(5) 0.040(5) 0.036(5) -0.004(4) 0.007(5) -0.008(5)
C24 0.064(6) 0.022(4) 0.015(3) -0.009(3) -0.011(5) 0.018(5)
C25 0.022(5) 0.040(5) 0.034(5) -0.001(4) 0.003(4) 0.003(4)
C26 0.032(5) 0.031(4) 0.024(4) -0.005(3) -0.001(4) -0.008(4)
C30 0.036(6) 0.057(7) 0.051(6) -0.004(5) -0.013(5) 0.018(5)
C31 0.051(7) 0.053(6) 0.043(5) 0.014(5) 0.005(6) 0.000(6)
C32 0.065(8) 0.047(6) 0.064(7) -0.003(5) -0.004(7) 0.000(6)
C33 0.062(8) 0.059(7) 0.045(6) 0.002(5) 0.009(6) 0.008(6)
C34 0.068(7) 0.052(6) 0.059(7) 0.012(5) 0.002(7) 0.009(7)
C35 0.048(6) 0.042(6) 0.066(7) -0.001(5) -0.004(6) 0.008(6)
C36 0.059(8) 0.104(9) 0.054(6) -0.023(6) -0.010(6) 0.022(7)
C37 0.155(15) 0.123(12) 0.038(6) -0.001(7) -0.011(9) 0.002(12)

loop_
_atom_type_symbol
_atom_type_description
_atom_type_scat_dispersion_real
_atom_type_scat_dispersion_imag
_atom_type_scat_source
C C 0.0033 0.0016 'International Tables Vol C Tables 4.2.6.8 and 6.1.1.4'
H H 0.0000 0.0000 'International Tables Vol C Tables 4.2.6.8 and 6.1.1.4'
Br Br -0.2901 2.4595 'International Tables Vol C Tables 4.2.6.8 and 6.1.1.4'

loop_
_geom_angle_atom_site_label_1
_geom_angle_atom_site_label_2
_geom_angle_atom_site_label_3
_geom_angle
C2 C1 C21 124.6(7)
C2 C1 C15 121.7(7)
C21 C1 C15 113.7(6)
C1 C2 C9 124.0(7)
C1 C2 C3 121.6(7)
C9 C2 C3 114.4(6)
C8 C3 C4 118.4(7)
C8 C3 C2 119.8(7)
C4 C3 C2 121.9(7)
C5 C4 C3 120.7(8)
C5 C4 H4 119.7
C3 C4 H4 119.6
C6 C5 C4 119.2(8)
C6 C5 H5 120.5
C4 C5 H5 120.3
C7 C6 C5 122.1(7)
C7 C6 Br1 119.6(6)
C5 C6 Br1 118.1(6)
C6 C7 C8 117.8(8)
C6 C7 H7 121.0
C8 C7 H7 121.2
C3 C8 C7 121.6(8)
C3 C8 H8 119.3
C7 C8 H8 119.2
C14 C9 C10 117.9(7)
C14 C9 C2 121.1(7)
C10 C9 C2 121.0(8)
C9 C10 C11 121.9(9)
C9 C10 H10 119.1
C11 C10 H10 119.0
C12 C11 C10 117.3(9)
C12 C11 H11 121.4
C10 C11 H11 121.4
C11 C12 C13 122.8(8)
C11 C12 Br2 118.6(8)
C13 C12 Br2 118.6(7)
C12 C13 C14 117.9(9)
C12 C13 H13 121.0
C14 C13 H13 121.1
C9 C14 C13 122.1(8)
C9 C14 H14 119.0
C13 C14 H14 118.9
C20 C15 C16 118.4(7)
C20 C15 C1 122.4(7)
C16 C15 C1 119.2(7)
C17 C16 C15 120.8(8)
C17 C16 H16 119.7
C15 C16 H16 119.6
C18 C17 C16 119.4(8)
C18 C17 H17 120.4
C16 C17 H17 120.2
C17 C18 C19 120.9(7)
C17 C18 Br3 119.2(6)
C19 C18 Br3 119.8(6)
C18 C19 C20 119.8(7)
C18 C19 H19 120.1
C20 C19 H19 120.1
C15 C20 C19 120.6(7)
C15 C20 H20 119.7
C19 C20 H20 119.7
C22 C21 C26 119.8(7)
C22 C21 C1 119.6(7)
C26 C21 C1 120.5(7)
C21 C22 C23 120.3(8)
C21 C22 H22 119.9
C23 C22 H22 119.8
C24 C23 C22 117.9(8)
C24 C23 H23 121.0
C22 C23 H23 121.1
C23 C24 C25 123.0(7)
C23 C24 Br4 118.3(7)
C25 C24 Br4 118.5(7)
C26 C25 C24 117.9(8)
C26 C25 H25 121.1
C24 C25 H25 121.0
C25 C26 C21 120.8(8)
C25 C26 H26 119.6
C21 C26 H26 119.6
C31 C30 C35 116.6(9)
C31 C30 C36 121.6(10)
C35 C30 C36 121.7(10)
C32 C31 C30 121.6(10)
C32 C31 H31 119.2
C30 C31 H31 119.2
C31 C32 C33 123.5(10)
C31 C32 H32 118.3
C33 C32 H32 118.3
C34 C33 C32 115.5(10)
C34 C33 C37 120.3(10)
C32 C33 C37 124.2(11)
C33 C34 C35 123.0(10)
C33 C34 H34 118.5
C35 C34 H34 118.5
C34 C35 C30 119.9(10)
C34 C35 H35 120.0
C30 C35 H35 120.1
C30 C36 H36A 109.3
C30 C36 H36B 109.5
H36A C36 H36B 109.5
C30 C36 H36C 109.6
H36A C36 H36C 109.5
H36B C36 H36C 109.5
C33 C37 H37A 109.6
C33 C37 H37B 109.4
H37A C37 H37B 109.5
C33 C37 H37C 109.4
H37A C37 H37C 109.5
H37B C37 H37C 109.5

loop_
_geom_bond_atom_site_label_1
_geom_bond_atom_site_label_2
_geom_bond_distance
Br1 C6 1.895(8)
Br2 C12 1.896(9)
Br3 C18 1.889(8)
Br4 C24 1.906(7)
C1 C2 1.343(10)
C1 C21 1.496(10)
C1 C15 1.494(10)
C2 C9 1.480(10)
C2 C3 1.525(10)
C3 C8 1.383(11)
C3 C4 1.389(11)
C4 C5 1.387(11)
C4 H4 0.9400
C5 C6 1.375(12)
C5 H5 0.9400
C6 C7 1.367(12)
C7 C8 1.405(11)
C7 H7 0.9400
C8 H8 0.9400
C9 C14 1.376(12)
C9 C10 1.394(11)
C10 C11 1.407(11)
C10 H10 0.9400
C11 C12 1.378(13)
C11 H11 0.9400
C12 C13 1.382(13)
C13 C14 1.396(11)
C13 H13 0.9400
C14 H14 0.9400
C15 C20 1.370(11)
C15 C16 1.403(12)
C16 C17 1.394(11)
C16 H16 0.9400
C17 C18 1.364(11)
C17 H17 0.9400
C18 C19 1.367(11)
C19 C20 1.403(11)
C19 H19 0.9400
C20 H20 0.9400
C21 C22 1.390(11)
C21 C26 1.396(11)
C22 C23 1.407(11)
C22 H22 0.9400
C23 C24 1.376(12)
C23 H23 0.9400
C24 C25 1.396(12)
C25 C26 1.382(10)
C25 H25 0.9400
C26 H26 0.9400
C30 C31 1.363(13)
C30 C35 1.405(13)
C30 C36 1.495(13)
C31 C32 1.364(13)
C31 H31 0.9400
C32 C33 1.366(14)
C32 H32 0.9400
C33 C34 1.366(14)
C33 C37 1.513(14)
C34 C35 1.388(13)
C34 H34 0.9400
C35 H35 0.9400
C36 H36A 0.9700
C36 H36B 0.9700
C36 H36C 0.9700
C37 H37A 0.9700
C37 H37B 0.9700
C37 H37C 0.9700

loop_
_geom_torsion_atom_site_label_1
_geom_torsion_atom_site_label_2
_geom_torsion_atom_site_label_3
_geom_torsion_atom_site_label_4
_geom_torsion
C21 C1 C2 C9 -174.9(8)
C15 C1 C2 C9 5.0(13)
C21 C1 C2 C3 6.4(12)
C15 C1 C2 C3 -173.7(7)
C1 C2 C3 C8 -132.9(8)
C9 C2 C3 C8 48.3(10)
C1 C2 C3 C4 47.5(11)
C9 C2 C3 C4 -131.3(8)
C8 C3 C4 C5 0.3(12)
C2 C3 C4 C5 179.9(8)
C3 C4 C5 C6 4.3(13)
C4 C5 C6 C7 -6.2(13)
C4 C5 C6 Br1 179.8(7)
C5 C6 C7 C8 3.3(13)
Br1 C6 C7 C8 177.2(6)
C4 C3 C8 C7 -3.3(12)
C2 C3 C8 C7 177.1(8)
C6 C7 C8 C3 1.6(12)
C1 C2 C9 C14 -129.2(9)
C3 C2 C9 C14 49.5(10)
C1 C2 C9 C10 50.9(12)
C3 C2 C9 C10 -130.3(8)
C14 C9 C10 C11 2.1(13)
C2 C9 C10 C11 -178.0(8)
C9 C10 C11 C12 0.0(13)
C10 C11 C12 C13 -0.7(14)
C10 C11 C12 Br2 177.5(7)
C11 C12 C13 C14 -0.7(14)
Br2 C12 C13 C14 -179.0(7)
C10 C9 C14 C13 -3.7(13)
C2 C9 C14 C13 176.5(8)
C12 C13 C14 C9 3.0(14)
C2 C1 C15 C20 52.6(12)
C21 C1 C15 C20 -127.5(8)
C2 C1 C15 C16 -128.6(8)
C21 C1 C15 C16 51.3(10)
C20 C15 C16 C17 -0.6(12)
C1 C15 C16 C17 -179.4(8)
C15 C16 C17 C18 -0.1(13)
C16 C17 C18 C19 2.0(12)
C16 C17 C18 Br3 179.7(6)
C17 C18 C19 C20 -3.2(12)
Br3 C18 C19 C20 179.1(6)
C16 C15 C20 C19 -0.7(12)
C1 C15 C20 C19 178.1(7)
C18 C19 C20 C15 2.6(12)
C2 C1 C21 C22 -132.4(9)
C15 C1 C21 C22 47.7(11)
C2 C1 C21 C26 48.7(12)
C15 C1 C21 C26 -131.2(8)
C26 C21 C22 C23 -3.0(13)
C1 C21 C22 C23 178.1(8)
C21 C22 C23 C24 1.3(14)
C22 C23 C24 C25 2.8(14)
C22 C23 C24 Br4 177.6(7)
C23 C24 C25 C26 -5.1(13)
Br4 C24 C25 C26 -179.9(6)
C24 C25 C26 C21 3.2(13)
C22 C21 C26 C25 0.6(13)
C1 C21 C26 C25 179.5(8)
C35 C30 C31 C32 -1.4(16)
C36 C30 C31 C32 177.8(10)
C30 C31 C32 C33 0.8(19)
C31 C32 C33 C34 0.3(18)
C31 C32 C33 C37 179.5(12)
C32 C33 C34 C35 -0.7(17)
C37 C33 C34 C35 -179.9(12)
C33 C34 C35 C30 0.1(17)
C31 C30 C35 C34 0.9(15)
C36 C30 C35 C34 -178.2(10)
